data_4518698
loop_
_publ_author_name
'Guo, Fangfang'
'Chen, Jiean'
'Huang, Yong'

_publ_section_title
;
 A Bifunctional N-Heterocyclic Carbene as a Noncovalent Organocatalyst for
 Enantioselective Aza-Michael Addition Reactions
;
_journal_issue 10
_journal_name_full 'ACS Catalysis'
_journal_page_first 6316
_journal_page_last 6324
_journal_paper_doi 10.1021/acscatal.1c01908
_journal_volume 11
_journal_year 2021
_chemical_absolute_configuration ad
_chemical_formula_moiety 'Cl, C24 H24 F6 N5 S, 0.5(H2 O)'
_chemical_formula_sum 'C24 H25 Cl F6 N5 O0.5 S'
_chemical_formula_weight 573.00
_space_group_crystal_system monoclinic
_space_group_IT_number 4
_space_group_name_Hall 'P 2yb'
_space_group_name_H-M_alt 'P 1 21 1'
_atom_sites_solution_hydrogens mixed
_atom_sites_solution_primary dual
_audit_creation_date 2020-04-03
_audit_creation_method
;
Olex2 1.3-alpha
(compiled 2020.02.04 svn.rd84adfe8 for OlexSys, GUI svn.r6032)
;
_cell_angle_alpha 90
_cell_angle_beta 92.932(2)
_cell_angle_gamma 90
_cell_formula_units_Z 4
_cell_length_a 17.3627(4)
_cell_length_b 7.45954(17)
_cell_length_c 20.2256(5)
_cell_measurement_reflns_used 10910
_cell_measurement_temperature 100.00(12)
_cell_measurement_theta_max 73.5030
_cell_measurement_theta_min 2.4990
_cell_volume 2616.15(11)
_computing_cell_refinement 'CrysAlisPro 1.171.38.43f (Rigaku OD, 2015)'
_computing_data_collection 'CrysAlisPro 1.171.38.43f (Rigaku OD, 2015)'
_computing_data_reduction 'CrysAlisPro 1.171.38.43f (Rigaku OD, 2015)'
_computing_molecular_graphics 'Olex2 1.3-alpha (Dolomanov et al., 2009)'
_computing_publication_material 'Olex2 1.3-alpha (Dolomanov et al., 2009)'
_computing_structure_refinement 'SHELXL 2018/3 (Sheldrick, 2015)'
_computing_structure_solution 'SHELXT  (Sheldrick, 2015)'
_diffrn_ambient_environment N~2~
_diffrn_ambient_temperature 100.00(12)
_diffrn_detector 'CCD plate'
_diffrn_detector_area_resol_mean 5.2684
_diffrn_detector_type AtlasS2
_diffrn_measured_fraction_theta_full 0.996
_diffrn_measured_fraction_theta_max 0.976
_diffrn_measurement_details
;
List of Runs (angles in degrees, time in seconds):

  # Type    Start    End  Width  t~exp~   \w     \q     \k     \f   Frames
--------------------------------------------------------------------------
  1  \w    -58.00  14.00   1.00    1.00    --  -40.98  37.00  60.00   72
  2  \w    -78.00  28.00   1.00    1.00    --  -40.98  19.00 -60.00  106
  3  \w    -81.00  20.00   1.00    1.00    --  -40.98  98.00 105.00  101
  4  \w     30.00  69.00   1.00    1.00    --   40.98 -99.00 -60.00   39
  5  \w    -46.00   9.00   1.00    1.00    --   40.98   0.00 -90.00   55
  6  \w     56.00 129.00   1.00    1.00    --   40.98   0.00 -90.00   73
  7  \w     49.00 133.00   1.00    1.00    --  106.95 -61.00   0.00   84
  8  \w     31.00 152.00   1.00    1.00    --  106.95 -15.00-150.00  121
  9  \w     37.00 153.00   1.00    1.00    --  106.95 -15.00 -30.00  116
 10  \w     38.00  65.00   1.00    1.00    --  106.95-124.00-180.00   27
 11  \w     75.00 118.00   1.00    1.00    --  106.95-124.00-180.00   43
 12  \w     98.00 138.00   1.00    1.00    --  106.95  45.00-150.00   40
 13  \w    133.00 177.00   1.00    1.00    --  106.95  45.00  30.00   44
 14  \w     82.00 117.00   1.00    1.00    --  106.95-124.00 -30.00   35
 15  \w     81.00 125.00   1.00    1.00    --  106.95  45.00  30.00   44
 16  \w     77.00 104.00   1.00    1.00    --  106.95 -94.00  30.00   27
 17  \w     27.00  57.00   1.00    1.00    --  106.95 -94.00  30.00   30
 18  \w     36.00 136.00   1.00    1.00    --  106.95 -77.00 150.00  100
 19  \w     27.00  70.00   1.00    2.50    --  106.95 -98.00  -1.00   43
;
_diffrn_measurement_device 'four-circle diffractometer'
_diffrn_measurement_device_type 'SuperNova, Dual, Cu at zero, AtlasS2'
_diffrn_measurement_method '\w scans'
_diffrn_orient_matrix_type 'CrysAlisPro convention (1999,Acta A55,543-557)'
_diffrn_orient_matrix_UB_11 0.0143234000
_diffrn_orient_matrix_UB_12 0.1197743000
_diffrn_orient_matrix_UB_13 0.0614087000
_diffrn_orient_matrix_UB_21 -0.0448172000
_diffrn_orient_matrix_UB_22 0.1536279000
_diffrn_orient_matrix_UB_23 -0.0353791000
_diffrn_orient_matrix_UB_31 -0.0753509000
_diffrn_orient_matrix_UB_32 -0.0686594000
_diffrn_orient_matrix_UB_33 0.0281751000
_diffrn_radiation_monochromator mirror
_diffrn_radiation_probe x-ray
_diffrn_radiation_type 'Cu K\a'
_diffrn_radiation_wavelength 1.54184
_diffrn_reflns_av_R_equivalents 0.0520
_diffrn_reflns_av_unetI/netI 0.0569
_diffrn_reflns_Laue_measured_fraction_full 0.996
_diffrn_reflns_Laue_measured_fraction_max 0.976
_diffrn_reflns_limit_h_max 12
_diffrn_reflns_limit_h_min -21
_diffrn_reflns_limit_k_max 8
_diffrn_reflns_limit_k_min -9
_diffrn_reflns_limit_l_max 25
_diffrn_reflns_limit_l_min -24
_diffrn_reflns_number 18088
_diffrn_reflns_point_group_measured_fraction_full 0.978
_diffrn_reflns_point_group_measured_fraction_max 0.943
_diffrn_reflns_theta_full 67.684
_diffrn_reflns_theta_max 73.859
_diffrn_reflns_theta_min 2.187
_diffrn_source 'micro-focus sealed X-ray tube'
_diffrn_source_type 'SuperNova (Cu) X-ray Source'
_exptl_absorpt_coefficient_mu 2.659
_exptl_absorpt_correction_T_max 1.00000
_exptl_absorpt_correction_T_min 0.44625
_exptl_absorpt_correction_type multi-scan
_exptl_absorpt_process_details
;
CrysAlisPro 1.171.38.43f (Rigaku Oxford Diffraction, 2015)
Empirical absorption correction using spherical harmonics,
 implemented in SCALE3 ABSPACK scaling algorithm.
;
_exptl_crystal_colour colourless
_exptl_crystal_colour_primary colourless
_exptl_crystal_density_diffrn 1.455
_exptl_crystal_description block
_exptl_crystal_F_000 1180
_exptl_crystal_size_max 0.13
_exptl_crystal_size_mid 0.12
_exptl_crystal_size_min 0.11
_refine_diff_density_max 0.578
_refine_diff_density_min -0.407
_refine_diff_density_rms 0.075
_refine_ls_abs_structure_details
;
 Flack x determined using 3466 quotients [(I+)-(I-)]/[(I+)+(I-)]
 (Parsons, Flack and Wagner, Acta Cryst. B69 (2013) 249-259).
;
_refine_ls_abs_structure_Flack 0.077(12)
_refine_ls_extinction_coef 0.0007(2)
_refine_ls_extinction_expression Fc^*^=kFc[1+0.001xFc^2^\l^3^/sin(2\q)]^-1/4^
_refine_ls_extinction_method 'SHELXL-2018/3 (Sheldrick 2018)'
_refine_ls_goodness_of_fit_ref 1.019
_refine_ls_hydrogen_treatment mixed
_refine_ls_matrix_type full
_refine_ls_number_parameters 691
_refine_ls_number_reflns 10021
_refine_ls_number_restraints 1
_refine_ls_restrained_S_all 1.019
_refine_ls_R_factor_all 0.0631
_refine_ls_R_factor_gt 0.0591
_refine_ls_shift/su_max 0.001
_refine_ls_shift/su_mean 0.000
_refine_ls_structure_factor_coef Fsqd
_refine_ls_weighting_details 'w=1/[\s^2^(Fo^2^)+(0.1041P)^2^+0.6889P] where P=(Fo^2^+2Fc^2^)/3'
_refine_ls_weighting_scheme calc
_refine_ls_wR_factor_gt 0.1607
_refine_ls_wR_factor_ref 0.1681
_reflns_Friedel_coverage 0.788
_reflns_Friedel_fraction_full 0.957
_reflns_Friedel_fraction_max 0.904
_reflns_number_gt 9153
_reflns_number_total 10021
_reflns_threshold_expression 'I > 2\s(I)'
_cod_data_source_file cs1c01908_si_002.cif
_cod_data_source_block gff-2
_cod_depositor_comments 'Adding full bibliography for 4518697--4518698.cif.'
_cod_original_cell_volume 2616.14(11)
_cod_original_formula_sum 'C24 H25 Cl F6 N5 O0.50 S'
_cod_database_code 4518698
_shelx_shelxl_version_number 2018/3
_shelx_space_group_comment
;
The symmetry employed for this shelxl refinement is uniquely defined
by the following loop, which should always be used as a source of
symmetry information in preference to the above space-group names.
They are only intended as comments.
;
_reflns_odcompleteness_completeness 99.58
_reflns_odcompleteness_iscentric 1
_reflns_odcompleteness_theta 66.97
_olex2_refinement_description
;
1. Fixed Uiso
 At 1.2 times of:
  All C(H) groups, All C(H,H) groups, All N(H) groups
 At 1.5 times of:
  All C(H,H,H) groups
2.a Ternary CH refined with riding coordinates:
 C11(H11), C35(H35)
2.b Secondary CH2 refined with riding coordinates:
 C9(H9A,H9B), C10(H10A,H10B), C12(H12A,H12B), C33(H33A,H33B), C34(H34A,H34B),
 C36(H36A,H36B)
2.c Aromatic/amide H refined with riding coordinates:
 N4(H4), N5(H5), N9(H9), N10(H10), C3(H3), C5(H5A), C7(H7), C15(H15), C17(H17),
  C19(H19), C27(H27), C29(H29), C31(H31), C39(H39), C41(H41), C43(H43)
2.d Idealised Me refined as rotating group:
 C22(H22A,H22B,H22C), C23(H23A,H23B,H23C), C24(H24A,H24B,H24C), C46(H46A,H46B,
 H46C), C47(H47A,H47B,H47C), C48(H48A,H48B,H48C)
;
_olex2_submission_special_instructions 'No special instructions were received'
_oxdiff_exptl_absorpt_empirical_details
;
Empirical correction (ABSPACK) includes:
- Absorption correction using spherical harmonics
- Frame scaling
;
_oxdiff_exptl_absorpt_empirical_full_max 2.173
_oxdiff_exptl_absorpt_empirical_full_min 0.426

loop_
_space_group_symop_operation_xyz
'x, y, z'
'-x, y+1/2, -z'

loop_
_atom_site_label
_atom_site_type_symbol
_atom_site_fract_x
_atom_site_fract_y
_atom_site_fract_z
_atom_site_U_iso_or_equiv
_atom_site_adp_type
_atom_site_occupancy
_atom_site_site_symmetry_order
_atom_site_calc_flag
_atom_site_refinement_flags_posn
_atom_site_refinement_flags_adp
_atom_site_refinement_flags_occupancy
_atom_site_disorder_assembly
_atom_site_disorder_group
Cl1 Cl 0.64212(7) 0.92205(19) 0.40646(6) 0.0375(3) Uani 1 1 d . . . . .
Cl2 Cl 0.86419(7) 0.87193(18) 0.59332(6) 0.0355(3) Uani 1 1 d . . . . .
S1 S 0.87716(6) 0.66553(17) 0.29456(5) 0.0276(3) Uani 1 1 d . . . . .
S2 S 0.62048(6) 0.69578(17) 0.71087(5) 0.0272(3) Uani 1 1 d . . . . .
F1 F 1.2283(2) 0.5832(6) 0.07737(19) 0.0545(10) Uani 1 1 d . . . . .
F2 F 1.2050(2) 0.3035(5) 0.07900(18) 0.0481(9) Uani 1 1 d . . . . .
F3 F 1.25243(18) 0.4336(7) 0.16671(17) 0.0535(10) Uani 1 1 d . . . . .
F4 F 0.9091(3) 0.4190(6) 0.0201(2) 0.0796(15) Uani 1 1 d . . . . .
F5 F 0.9457(2) 0.6839(7) 0.00518(19) 0.0646(11) Uani 1 1 d . . . . .
F6 F 0.8618(2) 0.6361(9) 0.07456(17) 0.0826(18) Uani 1 1 d . . . . .
F7 F 0.2404(2) 0.4649(8) 0.83428(18) 0.0652(13) Uani 1 1 d . . . . .
F8 F 0.2549(2) 0.6310(7) 0.9209(2) 0.0690(13) Uani 1 1 d . . . . .
F9 F 0.2895(2) 0.3574(6) 0.92527(19) 0.0565(10) Uani 1 1 d . . . . .
F10 F 0.6001(4) 0.8257(11) 0.9355(2) 0.121(3) Uani 1 1 d . . . . .
F11 F 0.6027(4) 0.5629(10) 0.9651(3) 0.130(3) Uani 1 1 d . . . . .
F12 F 0.5282(3) 0.7363(9) 1.00867(19) 0.093(2) Uani 1 1 d . . . . .
O1W O 0.7431(2) 0.6887(7) 0.50233(17) 0.0362(9) Uani 1 1 d . . . . .
N1 N 0.7042(2) 0.4178(6) 0.31544(19) 0.0253(8) Uani 1 1 d . . . . .
N2 N 0.7350(3) 0.2492(6) 0.3079(2) 0.0370(10) Uani 1 1 d . . . . .
N3 N 0.7879(2) 0.3907(6) 0.39496(19) 0.0263(8) Uani 1 1 d . . . . .
N4 N 0.9611(2) 0.4829(7) 0.38602(19) 0.0336(10) Uani 1 1 d . . . . .
H4 H 0.998803 0.411150 0.395757 0.040 Uiso 1 1 calc R U . . .
N5 N 1.0154(2) 0.5007(6) 0.28800(18) 0.0305(9) Uani 1 1 d . . . . .
H5 H 1.053658 0.457009 0.311469 0.037 Uiso 1 1 calc R U . . .
N6 N 0.7912(2) 0.3847(6) 0.68606(18) 0.0239(8) Uani 1 1 d . . . . .
N7 N 0.7667(2) 0.2079(6) 0.6823(2) 0.0289(9) Uani 1 1 d . . . . .
N8 N 0.7028(2) 0.3821(6) 0.60954(18) 0.0224(8) Uani 1 1 d . . . . .
N9 N 0.5336(2) 0.5162(6) 0.62121(19) 0.0285(9) Uani 1 1 d . . . . .
H9 H 0.494656 0.447435 0.612356 0.034 Uiso 1 1 calc R U . . .
N10 N 0.4775(2) 0.5551(6) 0.71757(19) 0.0273(8) Uani 1 1 d . . . . .
H10 H 0.438812 0.514281 0.693942 0.033 Uiso 1 1 calc R U . . .
C1 C 0.6380(3) 0.4790(7) 0.2758(2) 0.0266(10) Uani 1 1 d . . . . .
C2 C 0.6458(3) 0.5176(7) 0.2089(2) 0.0319(11) Uani 1 1 d . . . . .
C3 C 0.5802(3) 0.5790(7) 0.1737(2) 0.0343(11) Uani 1 1 d . . . . .
H3 H 0.583283 0.603343 0.128819 0.041 Uiso 1 1 calc R U . . .
C4 C 0.5100(3) 0.6057(8) 0.2028(3) 0.0363(12) Uani 1 1 d . . . . .
C5 C 0.5064(3) 0.5646(7) 0.2700(3) 0.0306(10) Uani 1 1 d . . . . .
H5A H 0.460218 0.582978 0.290431 0.037 Uiso 1 1 calc R U . . .
C6 C 0.5687(3) 0.4978(7) 0.3071(2) 0.0282(10) Uani 1 1 d . . . . .
C7 C 0.7369(3) 0.5029(7) 0.3671(2) 0.0257(9) Uani 1 1 d . . . . .
H7 H 0.726099 0.618636 0.381022 0.031 Uiso 1 1 calc R U . . .
C8 C 0.7863(3) 0.2393(7) 0.3572(3) 0.0329(11) Uani 1 1 d . . . . .
C9 C 0.8443(4) 0.1076(9) 0.3832(3) 0.0544(18) Uani 1 1 d . . . . .
H9A H 0.885707 0.093618 0.353219 0.065 Uiso 1 1 calc R U . . .
H9B H 0.820865 -0.008345 0.390428 0.065 Uiso 1 1 calc R U . . .
C10 C 0.8733(4) 0.1926(9) 0.4485(3) 0.0452(14) Uani 1 1 d . . . . .
H10A H 0.929149 0.185674 0.452860 0.054 Uiso 1 1 calc R U . . .
H10B H 0.852467 0.128853 0.485349 0.054 Uiso 1 1 calc R U . . .
C11 C 0.8473(3) 0.3909(8) 0.4492(2) 0.0300(11) Uani 1 1 d . . . . .
H11 H 0.823377 0.416482 0.491043 0.036 Uiso 1 1 calc R U . . .
C12 C 0.9105(3) 0.5296(8) 0.4383(2) 0.0308(11) Uani 1 1 d . . . . .
H12A H 0.886272 0.643966 0.427656 0.037 Uiso 1 1 calc R U . . .
H12B H 0.941299 0.544479 0.479289 0.037 Uiso 1 1 calc R U . . .
C13 C 0.9533(3) 0.5443(7) 0.3231(2) 0.0278(10) Uani 1 1 d . . . . .
C14 C 1.0281(3) 0.5148(7) 0.2198(2) 0.0280(10) Uani 1 1 d . . . . .
C15 C 1.1040(3) 0.4878(7) 0.2017(2) 0.0281(10) Uani 1 1 d . . . . .
H15 H 1.142878 0.467528 0.234134 0.034 Uiso 1 1 calc R U . . .
C16 C 1.1215(3) 0.4909(7) 0.1354(2) 0.0296(10) Uani 1 1 d . . . . .
C17 C 1.0638(3) 0.5218(7) 0.0863(2) 0.0326(11) Uani 1 1 d . . . . .
H17 H 1.075367 0.524836 0.041885 0.039 Uiso 1 1 calc R U . . .
C18 C 0.9893(3) 0.5476(8) 0.1048(2) 0.0328(11) Uani 1 1 d . . . . .
C19 C 0.9702(3) 0.5419(8) 0.1707(2) 0.0312(11) Uani 1 1 d . . . . .
H19 H 0.919272 0.556067 0.181870 0.037 Uiso 1 1 calc R U . . .
C20 C 1.2017(3) 0.4530(8) 0.1154(3) 0.0341(11) Uani 1 1 d . . . . .
C21 C 0.9260(3) 0.5709(9) 0.0518(3) 0.0412(13) Uani 1 1 d . . . . .
C22 C 0.7209(3) 0.4947(9) 0.1761(3) 0.0418(14) Uani 1 1 d . . . . .
H22A H 0.757663 0.580171 0.193955 0.063 Uiso 1 1 calc R U . . .
H22B H 0.712866 0.513807 0.129270 0.063 Uiso 1 1 calc R U . . .
H22C H 0.740074 0.375547 0.183975 0.063 Uiso 1 1 calc R U . . .
C23 C 0.4395(3) 0.6728(9) 0.1644(3) 0.0465(14) Uani 1 1 d . . . . .
H23A H 0.453169 0.708929 0.120943 0.070 Uiso 1 1 calc R U . . .
H23B H 0.418503 0.773440 0.186936 0.070 Uiso 1 1 calc R U . . .
H23C H 0.401672 0.578938 0.160634 0.070 Uiso 1 1 calc R U . . .
C24 C 0.5618(3) 0.4470(8) 0.3789(2) 0.0316(11) Uani 1 1 d . . . . .
H24A H 0.594177 0.345508 0.389291 0.047 Uiso 1 1 calc R U . . .
H24B H 0.509154 0.416917 0.386429 0.047 Uiso 1 1 calc R U . . .
H24C H 0.577554 0.546187 0.406633 0.047 Uiso 1 1 calc R U . . .
C25 C 0.8547(3) 0.4340(7) 0.7307(2) 0.0261(10) Uani 1 1 d . . . . .
C26 C 0.8416(3) 0.4568(7) 0.7978(2) 0.0287(10) Uani 1 1 d . . . . .
C27 C 0.9046(3) 0.4991(7) 0.8398(2) 0.0341(11) Uani 1 1 d . . . . .
H27 H 0.897666 0.515553 0.884724 0.041 Uiso 1 1 calc R U . . .
C28 C 0.9783(3) 0.5175(8) 0.8161(3) 0.0352(12) Uani 1 1 d . . . . .
C29 C 0.9881(3) 0.4958(7) 0.7484(3) 0.0338(11) Uani 1 1 d . . . . .
H29 H 1.036880 0.511756 0.732335 0.041 Uiso 1 1 calc R U . . .
C30 C 0.9272(3) 0.4510(7) 0.7047(2) 0.0285(10) Uani 1 1 d . . . . .
C31 C 0.7532(2) 0.4882(7) 0.6425(2) 0.0221(9) Uani 1 1 d . . . . .
H31 H 0.760230 0.610432 0.636131 0.027 Uiso 1 1 calc R U . . .
C32 C 0.7131(3) 0.2132(7) 0.6346(2) 0.0261(10) Uani 1 1 d . . . . .
C33 C 0.6632(3) 0.0815(8) 0.5973(3) 0.0340(11) Uani 1 1 d . . . . .
H33A H 0.636116 0.004636 0.627041 0.041 Uiso 1 1 calc R U . . .
H33B H 0.693017 0.007984 0.568429 0.041 Uiso 1 1 calc R U . . .
C34 C 0.6070(3) 0.2050(7) 0.5573(2) 0.0311(10) Uani 1 1 d . . . . .
H34A H 0.557545 0.207876 0.577529 0.037 Uiso 1 1 calc R U . . .
H34B H 0.598970 0.160145 0.512434 0.037 Uiso 1 1 calc R U . . .
C35 C 0.6421(2) 0.3968(7) 0.5562(2) 0.0243(9) Uani 1 1 d . . . . .
H35 H 0.665890 0.416529 0.513890 0.029 Uiso 1 1 calc R U . . .
C36 C 0.5852(3) 0.5493(7) 0.5685(2) 0.0253(9) Uani 1 1 d . . . . .
H36A H 0.614424 0.657419 0.578886 0.030 Uiso 1 1 calc R U . . .
H36B H 0.554550 0.571252 0.527869 0.030 Uiso 1 1 calc R U . . .
C37 C 0.5414(3) 0.5843(7) 0.6831(2) 0.0253(9) Uani 1 1 d . . . . .
C38 C 0.4627(3) 0.5794(7) 0.7853(2) 0.0262(10) Uani 1 1 d . . . . .
C39 C 0.3875(3) 0.5396(7) 0.8023(2) 0.0291(10) Uani 1 1 d . . . . .
H39 H 0.351083 0.502975 0.769772 0.035 Uiso 1 1 calc R U . . .
C40 C 0.3672(3) 0.5546(8) 0.8676(3) 0.0346(11) Uani 1 1 d . . . . .
C41 C 0.4207(3) 0.6083(8) 0.9168(2) 0.0364(12) Uani 1 1 d . . . . .
H41 H 0.406904 0.618172 0.960448 0.044 Uiso 1 1 calc R U . . .
C42 C 0.4947(3) 0.6468(8) 0.8998(2) 0.0347(11) Uani 1 1 d . . . . .
C43 C 0.5169(3) 0.6338(7) 0.8342(2) 0.0304(10) Uani 1 1 d . . . . .
H43 H 0.567096 0.661209 0.823595 0.036 Uiso 1 1 calc R U . . .
C44 C 0.2885(3) 0.5034(9) 0.8865(3) 0.0422(13) Uani 1 1 d . . . . .
C45 C 0.5557(4) 0.6931(11) 0.9518(3) 0.0485(15) Uani 1 1 d . . . . .
C46 C 0.9390(3) 0.4175(8) 0.6322(2) 0.0320(11) Uani 1 1 d . . . . .
H46A H 0.911765 0.310894 0.618192 0.048 Uiso 1 1 calc R U . . .
H46B H 0.992963 0.402698 0.625659 0.048 Uiso 1 1 calc R U . . .
H46C H 0.919600 0.517732 0.606572 0.048 Uiso 1 1 calc R U . . .
C47 C 1.0471(3) 0.5585(10) 0.8627(3) 0.0465(15) Uani 1 1 d . . . . .
H47A H 1.029541 0.596710 0.904637 0.070 Uiso 1 1 calc R U . . .
H47B H 1.077297 0.652153 0.844177 0.070 Uiso 1 1 calc R U . . .
H47C H 1.078196 0.452769 0.868703 0.070 Uiso 1 1 calc R U . . .
C48 C 0.7623(3) 0.4351(8) 0.8237(2) 0.0357(12) Uani 1 1 d . . . . .
H48A H 0.727446 0.517837 0.801471 0.053 Uiso 1 1 calc R U . . .
H48B H 0.764428 0.459041 0.870416 0.053 Uiso 1 1 calc R U . . .
H48C H 0.744556 0.314794 0.815812 0.053 Uiso 1 1 calc R U . . .
H2 H 0.772(3) 0.744(8) 0.522(3) 0.023(15) Uiso 1 1 d . . . . .
H1 H 0.721(3) 0.765(9) 0.478(3) 0.033(16) Uiso 1 1 d . . . . .

loop_
_atom_site_aniso_label
_atom_site_aniso_U_11
_atom_site_aniso_U_22
_atom_site_aniso_U_33
_atom_site_aniso_U_23
_atom_site_aniso_U_13
_atom_site_aniso_U_12
Cl1 0.0305(6) 0.0462(8) 0.0345(6) -0.0043(5) -0.0113(5) 0.0095(5)
Cl2 0.0277(5) 0.0424(7) 0.0351(6) 0.0009(5) -0.0095(5) -0.0086(5)
S1 0.0227(5) 0.0355(7) 0.0241(5) 0.0016(5) -0.0036(4) 0.0058(4)
S2 0.0229(5) 0.0347(7) 0.0235(5) -0.0037(5) -0.0026(4) -0.0020(5)
F1 0.055(2) 0.059(2) 0.051(2) -0.0014(19) 0.0191(17) -0.0141(19)
F2 0.0381(17) 0.055(2) 0.052(2) -0.0205(18) 0.0095(15) 0.0016(16)
F3 0.0273(15) 0.095(3) 0.0379(18) -0.007(2) -0.0017(13) 0.0032(18)
F4 0.100(3) 0.064(3) 0.068(3) -0.006(2) -0.057(3) -0.001(3)
F5 0.068(2) 0.079(3) 0.045(2) 0.026(2) -0.0133(18) 0.010(2)
F6 0.051(2) 0.166(6) 0.0300(17) -0.009(3) -0.0090(15) 0.042(3)
F7 0.0295(16) 0.126(4) 0.0404(18) 0.013(2) 0.0020(14) -0.009(2)
F8 0.058(2) 0.080(3) 0.072(3) 0.007(2) 0.038(2) 0.011(2)
F9 0.055(2) 0.069(3) 0.045(2) 0.0195(19) 0.0064(17) -0.016(2)
F10 0.130(5) 0.187(7) 0.042(2) 0.022(3) -0.025(3) -0.111(5)
F11 0.122(5) 0.125(5) 0.134(5) -0.065(5) -0.095(4) 0.053(4)
F12 0.089(3) 0.155(6) 0.033(2) -0.035(3) -0.002(2) -0.036(3)
O1W 0.040(2) 0.0341(19) 0.033(2) -0.0050(16) -0.0162(17) -0.0028(17)
N1 0.0269(19) 0.028(2) 0.0209(18) -0.0030(16) -0.0010(15) -0.0004(16)
N2 0.037(2) 0.036(2) 0.037(2) -0.012(2) -0.0080(19) 0.008(2)
N3 0.0296(19) 0.029(2) 0.0197(17) -0.0005(16) -0.0025(15) 0.0029(17)
N4 0.028(2) 0.052(3) 0.0212(19) 0.0020(19) -0.0020(16) 0.0142(19)
N5 0.0270(19) 0.048(3) 0.0161(18) -0.0016(18) -0.0040(15) 0.0133(18)
N6 0.0237(18) 0.029(2) 0.0188(17) 0.0012(15) -0.0036(14) -0.0007(16)
N7 0.033(2) 0.025(2) 0.029(2) 0.0040(17) -0.0062(16) -0.0026(17)
N8 0.0214(17) 0.027(2) 0.0184(17) 0.0006(15) -0.0021(14) -0.0003(15)
N9 0.0241(19) 0.037(2) 0.0240(19) -0.0054(17) -0.0019(15) -0.0053(17)
N10 0.0235(19) 0.036(2) 0.0216(19) -0.0005(17) -0.0023(15) -0.0017(17)
C1 0.026(2) 0.027(2) 0.027(2) -0.0005(19) -0.0065(18) -0.0064(18)
C2 0.035(3) 0.037(3) 0.023(2) -0.001(2) -0.0042(19) -0.010(2)
C3 0.038(3) 0.036(3) 0.028(2) 0.004(2) -0.008(2) -0.011(2)
C4 0.037(3) 0.036(3) 0.035(3) 0.002(2) -0.010(2) -0.010(2)
C5 0.028(2) 0.029(2) 0.034(3) -0.001(2) -0.0033(19) -0.003(2)
C6 0.031(2) 0.028(2) 0.026(2) -0.0011(19) -0.0048(18) -0.0033(19)
C7 0.030(2) 0.025(2) 0.022(2) 0.0003(18) -0.0040(18) 0.0001(19)
C8 0.033(2) 0.036(3) 0.030(2) -0.008(2) -0.001(2) 0.007(2)
C9 0.054(4) 0.046(4) 0.061(4) -0.013(3) -0.017(3) 0.022(3)
C10 0.056(3) 0.041(3) 0.038(3) 0.010(3) -0.008(3) 0.006(3)
C11 0.029(2) 0.039(3) 0.022(2) 0.001(2) -0.0059(18) 0.009(2)
C12 0.030(2) 0.045(3) 0.017(2) -0.003(2) -0.0051(17) 0.009(2)
C13 0.026(2) 0.034(3) 0.023(2) -0.004(2) -0.0050(17) 0.004(2)
C14 0.028(2) 0.035(3) 0.020(2) -0.0012(19) -0.0034(18) 0.005(2)
C15 0.027(2) 0.031(2) 0.026(2) -0.0046(19) -0.0054(18) 0.0024(19)
C16 0.028(2) 0.031(2) 0.030(2) -0.007(2) -0.0012(19) -0.0010(19)
C17 0.036(3) 0.040(3) 0.021(2) -0.005(2) 0.0001(19) 0.000(2)
C18 0.038(3) 0.038(3) 0.021(2) 0.000(2) -0.007(2) 0.002(2)
C19 0.028(2) 0.042(3) 0.023(2) -0.002(2) -0.0050(19) 0.006(2)
C20 0.027(2) 0.045(3) 0.030(2) -0.007(2) 0.001(2) -0.006(2)
C21 0.045(3) 0.054(4) 0.024(2) 0.000(2) -0.006(2) 0.010(3)
C22 0.037(3) 0.060(4) 0.028(2) -0.004(3) 0.002(2) -0.014(3)
C23 0.041(3) 0.046(3) 0.051(3) 0.014(3) -0.014(3) -0.009(3)
C24 0.029(2) 0.040(3) 0.026(2) 0.002(2) 0.0015(18) -0.003(2)
C25 0.026(2) 0.031(2) 0.020(2) -0.0011(19) -0.0094(17) 0.0009(19)
C26 0.033(2) 0.028(2) 0.024(2) 0.0037(19) -0.0060(18) 0.006(2)
C27 0.042(3) 0.036(3) 0.023(2) -0.004(2) -0.012(2) 0.006(2)
C28 0.035(3) 0.035(3) 0.033(3) -0.005(2) -0.013(2) 0.010(2)
C29 0.028(2) 0.036(3) 0.037(3) -0.004(2) -0.006(2) 0.002(2)
C30 0.025(2) 0.031(2) 0.028(2) 0.001(2) -0.0045(18) 0.0058(19)
C31 0.0199(19) 0.028(2) 0.0181(19) 0.0013(17) -0.0023(16) 0.0006(17)
C32 0.025(2) 0.027(2) 0.026(2) 0.0019(19) 0.0000(18) 0.0003(18)
C33 0.036(3) 0.035(3) 0.031(2) -0.001(2) -0.006(2) -0.004(2)
C34 0.033(2) 0.030(3) 0.030(2) -0.006(2) -0.0017(19) -0.003(2)
C35 0.021(2) 0.030(2) 0.021(2) -0.0021(18) -0.0040(16) -0.0022(18)
C36 0.023(2) 0.035(2) 0.017(2) -0.0017(18) -0.0025(16) -0.0006(19)
C37 0.025(2) 0.029(2) 0.022(2) 0.0012(18) -0.0028(17) 0.0034(18)
C38 0.029(2) 0.026(2) 0.023(2) 0.0024(19) -0.0019(18) 0.0002(18)
C39 0.026(2) 0.034(3) 0.027(2) 0.003(2) -0.0024(18) 0.003(2)
C40 0.033(3) 0.041(3) 0.030(2) 0.007(2) 0.006(2) 0.004(2)
C41 0.048(3) 0.040(3) 0.021(2) 0.004(2) 0.002(2) 0.002(2)
C42 0.042(3) 0.037(3) 0.024(2) -0.001(2) -0.004(2) 0.002(2)
C43 0.033(2) 0.034(3) 0.024(2) 0.000(2) -0.0021(19) 0.001(2)
C44 0.039(3) 0.056(4) 0.032(3) 0.006(3) 0.004(2) 0.002(3)
C45 0.056(4) 0.067(4) 0.022(2) -0.004(3) -0.003(2) -0.011(3)
C46 0.027(2) 0.042(3) 0.027(2) -0.001(2) 0.0021(19) 0.002(2)
C47 0.040(3) 0.055(4) 0.042(3) -0.011(3) -0.017(2) 0.007(3)
C48 0.035(3) 0.047(3) 0.024(2) 0.004(2) 0.000(2) 0.001(2)

loop_
_atom_type_symbol
_atom_type_description
_atom_type_scat_dispersion_real
_atom_type_scat_dispersion_imag
_atom_type_scat_source
C C 0.0181 0.0091 'International Tables Vol C Tables 4.2.6.8 and 6.1.1.4'
H H 0.0000 0.0000 'International Tables Vol C Tables 4.2.6.8 and 6.1.1.4'
Cl Cl 0.3639 0.7018 'International Tables Vol C Tables 4.2.6.8 and 6.1.1.4'
F F 0.0727 0.0534 'International Tables Vol C Tables 4.2.6.8 and 6.1.1.4'
N N 0.0311 0.0180 'International Tables Vol C Tables 4.2.6.8 and 6.1.1.4'
O O 0.0492 0.0322 'International Tables Vol C Tables 4.2.6.8 and 6.1.1.4'
S S 0.3331 0.5567 'International Tables Vol C Tables 4.2.6.8 and 6.1.1.4'

loop_
_geom_angle_atom_site_label_1
_geom_angle_atom_site_label_2
_geom_angle_atom_site_label_3
_geom_angle
_geom_angle_site_symmetry_1
_geom_angle_site_symmetry_3
_geom_angle_publ_flag
H2 O1W H1 102(7) . . ?
N2 N1 C1 122.1(4) . . ?
C7 N1 N2 111.8(4) . . ?
C7 N1 C1 125.7(4) . . ?
C8 N2 N1 102.8(4) . . ?
C7 N3 C8 107.0(4) . . ?
C7 N3 C11 138.4(4) . . ?
C8 N3 C11 114.4(4) . . ?
C12 N4 H4 117.7 . . ?
C13 N4 H4 117.7 . . ?
C13 N4 C12 124.6(4) . . ?
C13 N5 H5 114.4 . . ?
C13 N5 C14 131.2(4) . . ?
C14 N5 H5 114.4 . . ?
N7 N6 C25 120.0(4) . . ?
C31 N6 N7 112.2(4) . . ?
C31 N6 C25 127.6(4) . . ?
C32 N7 N6 102.5(4) . . ?
C31 N8 C32 106.9(4) . . ?
C31 N8 C35 138.5(4) . . ?
C32 N8 C35 114.5(4) . . ?
C36 N9 H9 117.2 . . ?
C37 N9 H9 117.2 . . ?
C37 N9 C36 125.5(4) . . ?
C37 N10 H10 114.0 . . ?
C37 N10 C38 131.9(4) . . ?
C38 N10 H10 114.0 . . ?
C2 C1 N1 119.4(4) . . ?
C6 C1 N1 117.4(4) . . ?
C6 C1 C2 123.2(4) . . ?
C1 C2 C22 122.2(5) . . ?
C3 C2 C1 116.5(5) . . ?
C3 C2 C22 121.2(5) . . ?
C2 C3 H3 118.6 . . ?
C2 C3 C4 122.9(5) . . ?
C4 C3 H3 118.6 . . ?
C3 C4 C5 117.5(5) . . ?
C3 C4 C23 122.4(5) . . ?
C5 C4 C23 120.0(5) . . ?
C4 C5 H5A 118.8 . . ?
C6 C5 C4 122.4(5) . . ?
C6 C5 H5A 118.8 . . ?
C1 C6 C24 121.5(4) . . ?
C5 C6 C1 117.5(4) . . ?
C5 C6 C24 121.0(4) . . ?
N1 C7 H7 126.8 . . ?
N3 C7 N1 106.4(4) . . ?
N3 C7 H7 126.8 . . ?
N2 C8 N3 112.0(5) . . ?
N2 C8 C9 137.1(5) . . ?
N3 C8 C9 110.9(5) . . ?
C8 C9 H9A 111.2 . . ?
C8 C9 H9B 111.2 . . ?
C8 C9 C10 102.7(5) . . ?
H9A C9 H9B 109.1 . . ?
C10 C9 H9A 111.2 . . ?
C10 C9 H9B 111.2 . . ?
C9 C10 H10A 109.9 . . ?
C9 C10 H10B 109.9 . . ?
C9 C10 C11 108.8(5) . . ?
H10A C10 H10B 108.3 . . ?
C11 C10 H10A 109.9 . . ?
C11 C10 H10B 109.9 . . ?
N3 C11 C10 100.7(4) . . ?
N3 C11 H11 109.4 . . ?
N3 C11 C12 111.9(4) . . ?
C10 C11 H11 109.4 . . ?
C12 C11 C10 115.7(4) . . ?
C12 C11 H11 109.4 . . ?
N4 C12 C11 114.1(4) . . ?
N4 C12 H12A 108.7 . . ?
N4 C12 H12B 108.7 . . ?
C11 C12 H12A 108.7 . . ?
C11 C12 H12B 108.7 . . ?
H12A C12 H12B 107.6 . . ?
N4 C13 S1 123.0(4) . . ?
N4 C13 N5 111.4(4) . . ?
N5 C13 S1 125.5(4) . . ?
C15 C14 N5 116.2(4) . . ?
C19 C14 N5 124.4(4) . . ?
C19 C14 C15 119.3(4) . . ?
C14 C15 H15 119.8 . . ?
C16 C15 C14 120.4(4) . . ?
C16 C15 H15 119.8 . . ?
C15 C16 C17 120.3(4) . . ?
C15 C16 C20 120.7(4) . . ?
C17 C16 C20 118.9(4) . . ?
C16 C17 H17 120.7 . . ?
C18 C17 C16 118.7(4) . . ?
C18 C17 H17 120.7 . . ?
C17 C18 C19 121.9(4) . . ?
C17 C18 C21 119.0(4) . . ?
C19 C18 C21 119.0(5) . . ?
C14 C19 H19 120.3 . . ?
C18 C19 C14 119.3(5) . . ?
C18 C19 H19 120.3 . . ?
F1 C20 F2 105.3(4) . . ?
F1 C20 F3 107.0(4) . . ?
F1 C20 C16 111.8(5) . . ?
F2 C20 C16 111.9(4) . . ?
F3 C20 F2 107.0(5) . . ?
F3 C20 C16 113.3(4) . . ?
F4 C21 C18 112.4(5) . . ?
F5 C21 F4 105.0(5) . . ?
F5 C21 C18 112.0(5) . . ?
F6 C21 F4 108.3(6) . . ?
F6 C21 F5 105.5(5) . . ?
F6 C21 C18 113.2(4) . . ?
C2 C22 H22A 109.5 . . ?
C2 C22 H22B 109.5 . . ?
C2 C22 H22C 109.5 . . ?
H22A C22 H22B 109.5 . . ?
H22A C22 H22C 109.5 . . ?
H22B C22 H22C 109.5 . . ?
C4 C23 H23A 109.5 . . ?
C4 C23 H23B 109.5 . . ?
C4 C23 H23C 109.5 . . ?
H23A C23 H23B 109.5 . . ?
H23A C23 H23C 109.5 . . ?
H23B C23 H23C 109.5 . . ?
C6 C24 H24A 109.5 . . ?
C6 C24 H24B 109.5 . . ?
C6 C24 H24C 109.5 . . ?
H24A C24 H24B 109.5 . . ?
H24A C24 H24C 109.5 . . ?
H24B C24 H24C 109.5 . . ?
C26 C25 N6 118.9(4) . . ?
C30 C25 N6 117.7(4) . . ?
C30 C25 C26 123.4(4) . . ?
C25 C26 C48 121.5(4) . . ?
C27 C26 C25 117.4(5) . . ?
C27 C26 C48 121.1(5) . . ?
C26 C27 H27 119.4 . . ?
C26 C27 C28 121.2(5) . . ?
C28 C27 H27 119.4 . . ?
C27 C28 C29 119.1(4) . . ?
C27 C28 C47 120.9(5) . . ?
C29 C28 C47 120.0(5) . . ?
C28 C29 H29 119.1 . . ?
C30 C29 C28 121.7(5) . . ?
C30 C29 H29 119.1 . . ?
C25 C30 C46 121.4(4) . . ?
C29 C30 C25 117.1(5) . . ?
C29 C30 C46 121.5(4) . . ?
N6 C31 N8 106.2(4) . . ?
N6 C31 H31 126.9 . . ?
N8 C31 H31 126.9 . . ?
N7 C32 N8 112.1(4) . . ?
N7 C32 C33 136.7(5) . . ?
N8 C32 C33 111.0(4) . . ?
C32 C33 H33A 111.4 . . ?
C32 C33 H33B 111.4 . . ?
C32 C33 C34 102.0(4) . . ?
H33A C33 H33B 109.2 . . ?
C34 C33 H33A 111.4 . . ?
C34 C33 H33B 111.4 . . ?
C33 C34 H34A 110.0 . . ?
C33 C34 H34B 110.0 . . ?
C33 C34 C35 108.6(4) . . ?
H34A C34 H34B 108.4 . . ?
C35 C34 H34A 110.0 . . ?
C35 C34 H34B 110.0 . . ?
N8 C35 C34 100.8(4) . . ?
N8 C35 H35 109.5 . . ?
N8 C35 C36 112.2(4) . . ?
C34 C35 H35 109.5 . . ?
C36 C35 C34 115.0(4) . . ?
C36 C35 H35 109.5 . . ?
N9 C36 C35 114.9(4) . . ?
N9 C36 H36A 108.5 . . ?
N9 C36 H36B 108.5 . . ?
C35 C36 H36A 108.5 . . ?
C35 C36 H36B 108.5 . . ?
H36A C36 H36B 107.5 . . ?
N9 C37 S2 122.5(4) . . ?
N9 C37 N10 111.7(4) . . ?
N10 C37 S2 125.8(4) . . ?
C39 C38 N10 115.3(4) . . ?
C43 C38 N10 125.1(4) . . ?
C43 C38 C39 119.5(4) . . ?
C38 C39 H39 119.9 . . ?
C40 C39 C38 120.2(5) . . ?
C40 C39 H39 119.9 . . ?
C39 C40 C44 120.3(5) . . ?
C41 C40 C39 120.8(5) . . ?
C41 C40 C44 118.8(5) . . ?
C40 C41 H41 120.6 . . ?
C42 C41 C40 118.8(5) . . ?
C42 C41 H41 120.6 . . ?
C41 C42 C43 121.7(5) . . ?
C41 C42 C45 120.7(5) . . ?
C43 C42 C45 117.5(5) . . ?
C38 C43 C42 118.9(5) . . ?
C38 C43 H43 120.5 . . ?
C42 C43 H43 120.5 . . ?
F7 C44 C40 113.3(5) . . ?
F8 C44 F7 107.0(5) . . ?
F8 C44 F9 105.5(5) . . ?
F8 C44 C40 112.6(6) . . ?
F9 C44 F7 106.0(6) . . ?
F9 C44 C40 111.9(5) . . ?
F10 C45 C42 113.7(5) . . ?
F11 C45 F10 104.3(7) . . ?
F11 C45 F12 105.0(6) . . ?
F11 C45 C42 113.0(6) . . ?
F12 C45 F10 106.4(7) . . ?
F12 C45 C42 113.5(5) . . ?
C30 C46 H46A 109.5 . . ?
C30 C46 H46B 109.5 . . ?
C30 C46 H46C 109.5 . . ?
H46A C46 H46B 109.5 . . ?
H46A C46 H46C 109.5 . . ?
H46B C46 H46C 109.5 . . ?
C28 C47 H47A 109.5 . . ?
C28 C47 H47B 109.5 . . ?
C28 C47 H47C 109.5 . . ?
H47A C47 H47B 109.5 . . ?
H47A C47 H47C 109.5 . . ?
H47B C47 H47C 109.5 . . ?
C26 C48 H48A 109.5 . . ?
C26 C48 H48B 109.5 . . ?
C26 C48 H48C 109.5 . . ?
H48A C48 H48B 109.5 . . ?
H48A C48 H48C 109.5 . . ?
H48B C48 H48C 109.5 . . ?

loop_
_geom_bond_atom_site_label_1
_geom_bond_atom_site_label_2
_geom_bond_distance
_geom_bond_site_symmetry_2
_geom_bond_publ_flag
S1 C13 1.679(5) . ?
S2 C37 1.677(5) . ?
F1 C20 1.335(7) . ?
F2 C20 1.339(6) . ?
F3 C20 1.335(6) . ?
F4 C21 1.328(8) . ?
F5 C21 1.323(7) . ?
F6 C21 1.320(7) . ?
F7 C44 1.343(7) . ?
F8 C44 1.331(8) . ?
F9 C44 1.342(7) . ?
F10 C45 1.308(9) . ?
F11 C45 1.288(9) . ?
F12 C45 1.307(7) . ?
O1W H2 0.75(6) . ?
O1W H1 0.83(6) . ?
N1 N2 1.378(6) . ?
N1 C1 1.441(6) . ?
N1 C7 1.325(6) . ?
N2 C8 1.305(7) . ?
N3 C7 1.323(6) . ?
N3 C8 1.362(6) . ?
N3 C11 1.468(5) . ?
N4 H4 0.8600 . ?
N4 C12 1.452(6) . ?
N4 C13 1.353(6) . ?
N5 H5 0.8600 . ?
N5 C13 1.361(6) . ?
N5 C14 1.412(6) . ?
N6 N7 1.386(6) . ?
N6 C25 1.438(5) . ?
N6 C31 1.322(6) . ?
N7 C32 1.307(6) . ?
N8 C31 1.333(6) . ?
N8 C32 1.367(6) . ?
N8 C35 1.473(5) . ?
N9 H9 0.8600 . ?
N9 C36 1.449(6) . ?
N9 C37 1.352(6) . ?
N10 H10 0.8600 . ?
N10 C37 1.357(6) . ?
N10 C38 1.417(6) . ?
C1 C2 1.397(7) . ?
C1 C6 1.397(7) . ?
C2 C3 1.389(7) . ?
C2 C22 1.502(7) . ?
C3 H3 0.9300 . ?
C3 C4 1.395(8) . ?
C4 C5 1.399(7) . ?
C4 C23 1.502(7) . ?
C5 H5A 0.9300 . ?
C5 C6 1.377(7) . ?
C6 C24 1.512(6) . ?
C7 H7 0.9300 . ?
C8 C9 1.483(8) . ?
C9 H9A 0.9700 . ?
C9 H9B 0.9700 . ?
C9 C10 1.528(9) . ?
C10 H10A 0.9700 . ?
C10 H10B 0.9700 . ?
C10 C11 1.546(8) . ?
C11 H11 0.9800 . ?
C11 C12 1.532(8) . ?
C12 H12A 0.9700 . ?
C12 H12B 0.9700 . ?
C14 C15 1.400(7) . ?
C14 C19 1.391(6) . ?
C15 H15 0.9300 . ?
C15 C16 1.390(7) . ?
C16 C17 1.394(7) . ?
C16 C20 1.496(7) . ?
C17 H17 0.9300 . ?
C17 C18 1.379(7) . ?
C18 C19 1.391(7) . ?
C18 C21 1.506(7) . ?
C19 H19 0.9300 . ?
C22 H22A 0.9600 . ?
C22 H22B 0.9600 . ?
C22 H22C 0.9600 . ?
C23 H23A 0.9600 . ?
C23 H23B 0.9600 . ?
C23 H23C 0.9600 . ?
C24 H24A 0.9600 . ?
C24 H24B 0.9600 . ?
C24 H24C 0.9600 . ?
C25 C26 1.397(6) . ?
C25 C30 1.393(7) . ?
C26 C27 1.388(6) . ?
C26 C48 1.507(7) . ?
C27 H27 0.9300 . ?
C27 C28 1.396(8) . ?
C28 C29 1.397(7) . ?
C28 C47 1.515(7) . ?
C29 H29 0.9300 . ?
C29 C30 1.385(7) . ?
C30 C46 1.513(7) . ?
C31 H31 0.9300 . ?
C32 C33 1.489(7) . ?
C33 H33A 0.9700 . ?
C33 H33B 0.9700 . ?
C33 C34 1.542(7) . ?
C34 H34A 0.9700 . ?
C34 H34B 0.9700 . ?
C34 C35 1.556(7) . ?
C35 H35 0.9800 . ?
C35 C36 1.535(7) . ?
C36 H36A 0.9700 . ?
C36 H36B 0.9700 . ?
C38 C39 1.399(7) . ?
C38 C43 1.391(6) . ?
C39 H39 0.9300 . ?
C39 C40 1.390(7) . ?
C40 C41 1.385(8) . ?
C40 C44 1.488(8) . ?
C41 H41 0.9300 . ?
C41 C42 1.377(8) . ?
C42 C43 1.405(6) . ?
C42 C45 1.494(7) . ?
C43 H43 0.9300 . ?
C46 H46A 0.9600 . ?
C46 H46B 0.9600 . ?
C46 H46C 0.9600 . ?
C47 H47A 0.9600 . ?
C47 H47B 0.9600 . ?
C47 H47C 0.9600 . ?
C48 H48A 0.9600 . ?
C48 H48B 0.9600 . ?
C48 H48C 0.9600 . ?

loop_
_geom_torsion_atom_site_label_1
_geom_torsion_atom_site_label_2
_geom_torsion_atom_site_label_3
_geom_torsion_atom_site_label_4
_geom_torsion
_geom_torsion_site_symmetry_1
_geom_torsion_site_symmetry_2
_geom_torsion_site_symmetry_3
_geom_torsion_site_symmetry_4
_geom_torsion_publ_flag
N1 N2 C8 N3 0.8(6) . . . . ?
N1 N2 C8 C9 -178.4(7) . . . . ?
N1 C1 C2 C3 -178.9(4) . . . . ?
N1 C1 C2 C22 1.0(8) . . . . ?
N1 C1 C6 C5 176.9(4) . . . . ?
N1 C1 C6 C24 -3.1(7) . . . . ?
N2 N1 C1 C2 -71.3(6) . . . . ?
N2 N1 C1 C6 109.1(5) . . . . ?
N2 N1 C7 N3 -1.5(6) . . . . ?
N2 C8 C9 C10 -173.0(7) . . . . ?
N3 C8 C9 C10 7.8(7) . . . . ?
N3 C11 C12 N4 -71.6(5) . . . . ?
N5 C14 C15 C16 177.1(5) . . . . ?
N5 C14 C19 C18 -177.9(5) . . . . ?
N6 N7 C32 N8 -0.7(5) . . . . ?
N6 N7 C32 C33 174.6(6) . . . . ?
N6 C25 C26 C27 178.1(4) . . . . ?
N6 C25 C26 C48 -1.5(7) . . . . ?
N6 C25 C30 C29 -179.0(5) . . . . ?
N6 C25 C30 C46 -0.5(7) . . . . ?
N7 N6 C25 C26 -79.5(6) . . . . ?
N7 N6 C25 C30 98.5(5) . . . . ?
N7 N6 C31 N8 0.3(5) . . . . ?
N7 C32 C33 C34 171.2(6) . . . . ?
N8 C32 C33 C34 -13.5(5) . . . . ?
N8 C35 C36 N9 -71.6(5) . . . . ?
N10 C38 C39 C40 178.5(5) . . . . ?
N10 C38 C43 C42 -178.0(5) . . . . ?
C1 N1 N2 C8 -172.5(4) . . . . ?
C1 N1 C7 N3 171.1(4) . . . . ?
C1 C2 C3 C4 1.4(8) . . . . ?
C2 C1 C6 C5 -2.7(7) . . . . ?
C2 C1 C6 C24 177.3(5) . . . . ?
C2 C3 C4 C5 -1.3(8) . . . . ?
C2 C3 C4 C23 179.8(5) . . . . ?
C3 C4 C5 C6 -0.8(8) . . . . ?
C4 C5 C6 C1 2.7(7) . . . . ?
C4 C5 C6 C24 -177.2(5) . . . . ?
C6 C1 C2 C3 0.6(8) . . . . ?
C6 C1 C2 C22 -179.4(5) . . . . ?
C7 N1 N2 C8 0.4(6) . . . . ?
C7 N1 C1 C2 116.9(6) . . . . ?
C7 N1 C1 C6 -62.7(6) . . . . ?
C7 N3 C8 N2 -1.8(6) . . . . ?
C7 N3 C8 C9 177.6(5) . . . . ?
C7 N3 C11 C10 175.7(6) . . . . ?
C7 N3 C11 C12 -60.8(7) . . . . ?
C8 N3 C7 N1 1.9(5) . . . . ?
C8 N3 C11 C10 -11.3(6) . . . . ?
C8 N3 C11 C12 112.2(5) . . . . ?
C8 C9 C10 C11 -14.7(7) . . . . ?
C9 C10 C11 N3 15.7(6) . . . . ?
C9 C10 C11 C12 -105.2(6) . . . . ?
C10 C11 C12 N4 43.0(6) . . . . ?
C11 N3 C7 N1 175.3(5) . . . . ?
C11 N3 C8 N2 -177.0(5) . . . . ?
C11 N3 C8 C9 2.5(7) . . . . ?
C12 N4 C13 S1 -7.3(8) . . . . ?
C12 N4 C13 N5 170.5(5) . . . . ?
C13 N4 C12 C11 97.2(6) . . . . ?
C13 N5 C14 C15 168.8(5) . . . . ?
C13 N5 C14 C19 -15.4(9) . . . . ?
C14 N5 C13 S1 -11.9(8) . . . . ?
C14 N5 C13 N4 170.4(5) . . . . ?
C14 C15 C16 C17 0.2(8) . . . . ?
C14 C15 C16 C20 -176.9(5) . . . . ?
C15 C14 C19 C18 -2.2(8) . . . . ?
C15 C16 C17 C18 -0.4(8) . . . . ?
C15 C16 C20 F1 -126.7(5) . . . . ?
C15 C16 C20 F2 115.4(5) . . . . ?
C15 C16 C20 F3 -5.6(8) . . . . ?
C16 C17 C18 C19 -0.7(8) . . . . ?
C16 C17 C18 C21 -176.7(5) . . . . ?
C17 C16 C20 F1 56.2(6) . . . . ?
C17 C16 C20 F2 -61.7(7) . . . . ?
C17 C16 C20 F3 177.2(5) . . . . ?
C17 C18 C19 C14 2.0(9) . . . . ?
C17 C18 C21 F4 72.1(7) . . . . ?
C17 C18 C21 F5 -45.7(8) . . . . ?
C17 C18 C21 F6 -164.8(6) . . . . ?
C19 C14 C15 C16 1.1(8) . . . . ?
C19 C18 C21 F4 -104.0(6) . . . . ?
C19 C18 C21 F5 138.2(6) . . . . ?
C19 C18 C21 F6 19.1(9) . . . . ?
C20 C16 C17 C18 176.7(5) . . . . ?
C21 C18 C19 C14 178.0(5) . . . . ?
C22 C2 C3 C4 -178.6(5) . . . . ?
C23 C4 C5 C6 178.1(5) . . . . ?
C25 N6 N7 C32 -175.9(4) . . . . ?
C25 N6 C31 N8 176.1(4) . . . . ?
C25 C26 C27 C28 -0.2(8) . . . . ?
C26 C25 C30 C29 -1.1(8) . . . . ?
C26 C25 C30 C46 177.5(5) . . . . ?
C26 C27 C28 C29 1.1(8) . . . . ?
C26 C27 C28 C47 -178.2(5) . . . . ?
C27 C28 C29 C30 -2.0(8) . . . . ?
C28 C29 C30 C25 2.0(8) . . . . ?
C28 C29 C30 C46 -176.6(5) . . . . ?
C30 C25 C26 C27 0.2(8) . . . . ?
C30 C25 C26 C48 -179.4(5) . . . . ?
C31 N6 N7 C32 0.2(5) . . . . ?
C31 N6 C25 C26 105.1(6) . . . . ?
C31 N6 C25 C30 -76.9(6) . . . . ?
C31 N8 C32 N7 0.9(5) . . . . ?
C31 N8 C32 C33 -175.7(4) . . . . ?
C31 N8 C35 C34 -173.1(5) . . . . ?
C31 N8 C35 C36 -50.2(7) . . . . ?
C32 N8 C31 N6 -0.7(5) . . . . ?
C32 N8 C35 C34 6.9(5) . . . . ?
C32 N8 C35 C36 129.8(4) . . . . ?
C32 C33 C34 C35 17.5(5) . . . . ?
C33 C34 C35 N8 -15.1(5) . . . . ?
C33 C34 C35 C36 -136.0(4) . . . . ?
C34 C35 C36 N9 42.8(5) . . . . ?
C35 N8 C31 N6 179.3(5) . . . . ?
C35 N8 C32 N7 -179.1(4) . . . . ?
C35 N8 C32 C33 4.3(6) . . . . ?
C36 N9 C37 S2 -8.9(7) . . . . ?
C36 N9 C37 N10 169.3(4) . . . . ?
C37 N9 C36 C35 101.7(6) . . . . ?
C37 N10 C38 C39 177.9(5) . . . . ?
C37 N10 C38 C43 -3.9(9) . . . . ?
C38 N10 C37 S2 -11.4(8) . . . . ?
C38 N10 C37 N9 170.4(5) . . . . ?
C38 C39 C40 C41 -0.2(8) . . . . ?
C38 C39 C40 C44 -176.8(5) . . . . ?
C39 C38 C43 C42 0.3(8) . . . . ?
C39 C40 C41 C42 0.0(9) . . . . ?
C39 C40 C44 F7 -7.3(9) . . . . ?
C39 C40 C44 F8 -128.9(6) . . . . ?
C39 C40 C44 F9 112.4(6) . . . . ?
C40 C41 C42 C43 0.3(9) . . . . ?
C40 C41 C42 C45 -175.8(6) . . . . ?
C41 C40 C44 F7 176.0(6) . . . . ?
C41 C40 C44 F8 54.4(7) . . . . ?
C41 C40 C44 F9 -64.3(8) . . . . ?
C41 C42 C43 C38 -0.5(8) . . . . ?
C41 C42 C45 F10 -138.0(7) . . . . ?
C41 C42 C45 F11 103.2(8) . . . . ?
C41 C42 C45 F12 -16.2(10) . . . . ?
C43 C38 C39 C40 0.1(8) . . . . ?
C43 C42 C45 F10 45.6(9) . . . . ?
C43 C42 C45 F11 -73.1(8) . . . . ?
C43 C42 C45 F12 167.5(6) . . . . ?
C44 C40 C41 C42 176.7(6) . . . . ?
C45 C42 C43 C38 175.8(5) . . . . ?
C47 C28 C29 C30 177.3(5) . . . . ?
C48 C26 C27 C28 179.4(5) . . . . ?
